data_7206261
loop_
_publ_author_name
'Niu, Yun-Yin'
'Wang, Ling-Fang'
'Lv, Xiao-Rui'
'Du, Hai-Juan'
'Qiao, Yong-Zhen'
'Wang, Hong-Mei'
'Song, Li-Sha'
'Wu, Ben-Lai'
'Hou, Hong-Wei'
'Ng, Seik Weng'

_publ_section_title
;
 Construction and isomeric transformation of polyoxometalates directed
 by 1,\w-bis(pyridinium)alkane templates
;
_journal_issue 16
_journal_name_full CrystEngComm
_journal_page_first 5071
_journal_paper_doi 10.1039/c1ce05245d
_journal_volume 13
_journal_year 2011
_chemical_formula_sum 'C76 H112 Mo16 N8 O52'
_chemical_formula_weight 3504.78
_chemical_name_systematic
;

?

;
_space_group_IT_number 14
_symmetry_cell_setting monoclinic
_symmetry_space_group_name_Hall '-P 2ybc'
_symmetry_space_group_name_H-M 'P 1 21/c 1'
_atom_sites_solution_hydrogens geom
_atom_sites_solution_primary direct
_atom_sites_solution_secondary difmap
_audit_creation_method SHELXL-97
_cell_angle_alpha 90.00
_cell_angle_beta 108.6190(10)
_cell_angle_gamma 90.00
_cell_formula_units_Z 2
_cell_length_a 22.684(2)
_cell_length_b 13.1384(12)
_cell_length_c 19.4278(17)
_cell_measurement_reflns_used 5196
_cell_measurement_temperature 293(2)
_cell_measurement_theta_max 27.58
_cell_measurement_theta_min 2.28
_cell_volume 5487.1(8)
_computing_cell_refinement 'Bruker SMART'
_computing_data_collection 'Bruker SMART'
_computing_data_reduction 'Bruker SAINT'
_computing_molecular_graphics 'Bruker SHELXTL'
_computing_publication_material 'Bruker SHELXTL'
_computing_structure_refinement 'SHELXL-97 (Sheldrick, 1997)'
_computing_structure_solution 'SHELXS-97 (Sheldrick, 1990)'
_diffrn_ambient_temperature 293(2)
_diffrn_measured_fraction_theta_full 0.989
_diffrn_measured_fraction_theta_max 0.989
_diffrn_measurement_device_type 'CCD area detector'
_diffrn_measurement_method 'phi and omega scans'
_diffrn_radiation_monochromator graphite
_diffrn_radiation_source 'fine-focus sealed tube'
_diffrn_radiation_type MoK\a
_diffrn_radiation_wavelength 0.71073
_diffrn_reflns_av_R_equivalents 0.0246
_diffrn_reflns_av_sigmaI/netI 0.0281
_diffrn_reflns_limit_h_max 27
_diffrn_reflns_limit_h_min -27
_diffrn_reflns_limit_k_max 9
_diffrn_reflns_limit_k_min -15
_diffrn_reflns_limit_l_max 23
_diffrn_reflns_limit_l_min -23
_diffrn_reflns_number 29522
_diffrn_reflns_theta_full 25.50
_diffrn_reflns_theta_max 25.50
_diffrn_reflns_theta_min 2.21
_exptl_absorpt_coefficient_mu 1.851
_exptl_absorpt_correction_T_max 0.6862
_exptl_absorpt_correction_T_min 0.5635
_exptl_absorpt_correction_type multi-scan
_exptl_absorpt_process_details sadabs
_exptl_crystal_colour colorless
_exptl_crystal_density_diffrn 2.121
_exptl_crystal_density_method 'not measured'
_exptl_crystal_description block
_exptl_crystal_F_000 3424
_exptl_crystal_size_max 0.35
_exptl_crystal_size_mid 0.27
_exptl_crystal_size_min 0.22
_refine_diff_density_max 12.800
_refine_diff_density_min -2.107
_refine_diff_density_rms 0.336
_refine_ls_extinction_method none
_refine_ls_goodness_of_fit_ref 1.053
_refine_ls_hydrogen_treatment constr
_refine_ls_matrix_type full
_refine_ls_number_parameters 685
_refine_ls_number_reflns 10100
_refine_ls_number_restraints 0
_refine_ls_restrained_S_all 1.053
_refine_ls_R_factor_all 0.1013
_refine_ls_R_factor_gt 0.0915
_refine_ls_shift/su_max 0.001
_refine_ls_shift/su_mean 0.000
_refine_ls_structure_factor_coef Fsqd
_refine_ls_weighting_details 'calc w=1/[\s^2^(Fo^2^)+(0.1668P)^2^+40.1126P] where P=(Fo^2^+2Fc^2^)/3'
_refine_ls_weighting_scheme calc
_refine_ls_wR_factor_gt 0.2277
_refine_ls_wR_factor_ref 0.2427
_reflns_number_gt 8459
_reflns_number_total 10100
_reflns_threshold_expression >2sigma(I)
_cod_data_source_file c1ce05245d.txt
_cod_data_source_block 7
_cod_depositor_comments
;
The following automatic conversions were performed:

'_symmetry_cell_setting' value 'Monoclinic' changed to 'monoclinic'
according to /home/saulius/struct/CIF-dictionaries/cif_core.dic
dictionary named 'cif_core.dic' version 2.4.1 from 2010-06-29.

Automatic conversion script
Id: cif_fix_values 1715 2011-07-08 13:25:40Z adriana 
;
_cod_original_cell_volume 5487.0(8)
_cod_original_sg_symbol_H-M P2(1)/c
_cod_database_code 7206261

loop_
_symmetry_equiv_pos_as_xyz
'x, y, z'
'-x, y+1/2, -z+1/2'
'-x, -y, -z'
'x, -y-1/2, z-1/2'

loop_
_atom_site_label
_atom_site_type_symbol
_atom_site_fract_x
_atom_site_fract_y
_atom_site_fract_z
_atom_site_U_iso_or_equiv
_atom_site_adp_type
_atom_site_occupancy
_atom_site_symmetry_multiplicity
_atom_site_calc_flag
_atom_site_refinement_flags
_atom_site_disorder_assembly
_atom_site_disorder_group
Mo1 Mo 0.36678(4) -0.11314(6) 0.48557(5) 0.0372(2) Uani 1 1 d . . .
Mo2 Mo 0.36746(4) 0.11618(6) 0.41462(4) 0.0314(2) Uani 1 1 d . . .
Mo3 Mo 0.49509(4) -0.05634(6) 0.41238(4) 0.0297(2) Uani 1 1 d . . .
Mo4 Mo 0.50170(4) 0.25313(7) 0.42855(5) 0.0422(3) Uani 1 1 d . . .
Mo5 Mo -0.10530(4) 1.06507(7) 0.04009(5) 0.0430(3) Uani 1 1 d . . .
Mo6 Mo 0.10546(5) 1.11891(7) 0.08515(5) 0.0437(3) Uani 1 1 d . . .
Mo7 Mo 0.01562(4) 0.92542(6) 0.07992(4) 0.0370(2) Uani 1 1 d . . .
Mo8 Mo 0.01862(5) 0.73452(7) -0.04519(5) 0.0453(3) Uani 1 1 d . . .
O1 O 0.3454(3) -0.0241(5) 0.4026(3) 0.0360(14) Uani 1 1 d . . .
O2 O 0.4339(3) 0.0290(5) 0.5168(4) 0.0477(18) Uani 1 1 d . . .
O3 O 0.4309(3) -0.1709(6) 0.5689(4) 0.0487(18) Uani 1 1 d . . .
O4 O 0.3294(4) -0.2183(6) 0.4459(5) 0.064(2) Uani 1 1 d . . .
O5 O 0.3234(4) -0.0658(7) 0.5340(5) 0.060(2) Uani 1 1 d . . .
O6 O 0.4508(4) -0.1458(6) 0.4415(5) 0.0518(19) Uani 1 1 d . . .
O7 O 0.5115(4) -0.1096(6) 0.3408(4) 0.054(2) Uani 1 1 d . . .
O8 O 0.4513(4) 0.0563(6) 0.3808(4) 0.0490(18) Uani 1 1 d . . .
O9 O 0.3332(4) 0.1575(6) 0.3286(4) 0.0526(19) Uani 1 1 d . . .
O10 O 0.4318(3) 0.2181(5) 0.4536(4) 0.0398(15) Uani 1 1 d . . .
O11 O 0.3200(4) 0.1552(6) 0.4607(4) 0.0467(17) Uani 1 1 d . . .
O12 O 0.5292(4) 0.3574(7) 0.4778(5) 0.057(2) Uani 1 1 d . . .
O13 O 0.4758(4) 0.2926(7) 0.3402(4) 0.058(2) Uani 1 1 d . . .
O14 O -0.0728(3) 0.9251(5) 0.0386(4) 0.0431(16) Uani 1 1 d . . .
O15 O -0.0907(4) 1.0753(6) 0.1315(4) 0.054(2) Uani 1 1 d . . .
O16 O -0.1007(4) 1.2022(6) 0.0143(5) 0.0511(18) Uani 1 1 d . . .
O17 O -0.1823(4) 1.0477(7) 0.0067(5) 0.055(2) Uani 1 1 d . . .
O18 O -0.0013(3) 1.0801(5) 0.0474(4) 0.0401(15) Uani 1 1 d . . .
O19 O 0.0665(3) 1.2432(5) 0.0508(4) 0.0431(16) Uani 1 1 d . . .
O20 O 0.0978(3) 0.9668(5) 0.0761(4) 0.0414(15) Uani 1 1 d . . .
O21 O 0.1135(4) 1.1262(6) 0.1752(4) 0.057(2) Uani 1 1 d . . .
O22 O 0.1768(4) 1.1377(7) 0.0768(5) 0.067(2) Uani 1 1 d . . .
O23 O 0.0251(4) 0.9365(6) 0.1687(4) 0.0510(18) Uani 1 1 d . . .
O24 O 0.0271(4) 0.7946(6) 0.0696(4) 0.0458(17) Uani 1 1 d . . .
O25 O 0.0344(5) 0.6170(6) -0.0103(5) 0.061(2) Uani 1 1 d . . .
O26 O 0.0091(5) 0.7200(7) -0.1345(4) 0.064(2) Uani 1 1 d . . .
N1 N 0.0877(4) 0.2163(7) 0.3445(5) 0.048(2) Uani 1 1 d . . .
N2 N 0.3641(5) 0.7885(9) 0.2142(5) 0.056(2) Uani 1 1 d . . .
N3 N 0.1439(4) 0.8446(7) 0.3074(5) 0.049(2) Uani 1 1 d . . .
N4 N 0.3960(4) 0.1985(7) 0.1600(5) 0.047(2) Uani 1 1 d . . .
C1 C 0.0507(7) 0.1687(11) 0.2865(7) 0.067(4) Uani 1 1 d . . .
H1 H 0.0448 0.1952 0.2404 0.081 Uiso 1 1 calc R . .
C2 C 0.0208(7) 0.0794(13) 0.2946(8) 0.078(4) Uani 1 1 d . . .
H2 H -0.0032 0.0437 0.2540 0.093 Uiso 1 1 calc R . .
C3 C 0.0270(6) 0.0448(9) 0.3625(7) 0.057(3) Uani 1 1 d . . .
H3 H 0.0075 -0.0150 0.3691 0.069 Uiso 1 1 calc R . .
C4 C 0.0623(6) 0.0996(9) 0.4209(6) 0.047(3) Uani 1 1 d . . .
H4 H 0.0664 0.0778 0.4677 0.057 Uiso 1 1 calc R . .
C5 C 0.0912(5) 0.1845(8) 0.4109(6) 0.046(2) Uani 1 1 d . . .
H5 H 0.1141 0.2220 0.4511 0.056 Uiso 1 1 calc R . .
C6 C 0.1203(6) 0.3087(10) 0.3346(7) 0.064(3) Uani 1 1 d . . .
H6A H 0.0976 0.3675 0.3429 0.076 Uiso 1 1 calc R . .
H6B H 0.1201 0.3114 0.2846 0.076 Uiso 1 1 calc R . .
C7 C 0.1879(7) 0.3156(12) 0.3851(10) 0.080(4) Uani 1 1 d . . .
H7A H 0.1880 0.3218 0.4349 0.096 Uiso 1 1 calc R . .
H7B H 0.2095 0.2532 0.3812 0.096 Uiso 1 1 calc R . .
C8 C 0.2219(6) 0.4039(10) 0.3673(8) 0.062(3) Uani 1 1 d . . .
H8A H 0.2279 0.3918 0.3207 0.075 Uiso 1 1 calc R . .
H8B H 0.1966 0.4646 0.3628 0.075 Uiso 1 1 calc R . .
C9 C 0.2835(7) 0.4219(11) 0.4230(9) 0.070(4) Uani 1 1 d . . .
H9A H 0.3091 0.3620 0.4258 0.084 Uiso 1 1 calc R . .
H9B H 0.2774 0.4301 0.4699 0.084 Uiso 1 1 calc R . .
C10 C 0.3190(7) 0.5145(11) 0.4094(8) 0.070(4) Uani 1 1 d . . .
H10A H 0.2921 0.5736 0.4025 0.083 Uiso 1 1 calc R . .
H10B H 0.3545 0.5265 0.4523 0.083 Uiso 1 1 calc R . .
C11 C 0.3410(8) 0.5054(14) 0.3468(9) 0.087(5) Uani 1 1 d . . .
H11A H 0.3078 0.4787 0.3058 0.104 Uiso 1 1 calc R . .
H11B H 0.3755 0.4578 0.3579 0.104 Uiso 1 1 calc R . .
C12 C 0.3638(8) 0.6168(11) 0.3249(10) 0.079(5) Uani 1 1 d . . .
H12A H 0.3295 0.6647 0.3150 0.095 Uiso 1 1 calc R . .
H12B H 0.3975 0.6426 0.3656 0.095 Uiso 1 1 calc R . .
C13 C 0.3845(7) 0.6094(12) 0.2613(8) 0.075(4) Uani 1 1 d . . .
H13A H 0.3494 0.5908 0.2195 0.090 Uiso 1 1 calc R . .
H13B H 0.4153 0.5556 0.2692 0.090 Uiso 1 1 calc R . .
C14 C 0.4124(7) 0.7069(12) 0.2451(9) 0.077(4) Uani 1 1 d . . .
H14A H 0.4343 0.6930 0.2106 0.093 Uiso 1 1 calc R . .
H14B H 0.4425 0.7320 0.2894 0.093 Uiso 1 1 calc R . .
C15 C 0.3481(6) 0.8553(11) 0.2579(7) 0.064(3) Uani 1 1 d . . .
H15 H 0.3658 0.8518 0.3081 0.077 Uiso 1 1 calc R . .
C16 C 0.3054(7) 0.9277(12) 0.2267(8) 0.073(4) Uani 1 1 d . . .
H16 H 0.2942 0.9752 0.2558 0.088 Uiso 1 1 calc R . .
C17 C 0.2788(8) 0.9316(14) 0.1538(9) 0.091(5) Uani 1 1 d . . .
H17 H 0.2477 0.9788 0.1330 0.110 Uiso 1 1 calc R . .
C18 C 0.2980(10) 0.8659(15) 0.1111(8) 0.105(7) Uani 1 1 d . . .
H18 H 0.2825 0.8710 0.0607 0.126 Uiso 1 1 calc R . .
C19 C 0.3404(8) 0.7927(13) 0.1433(7) 0.080(5) Uani 1 1 d . . .
H19 H 0.3525 0.7454 0.1148 0.095 Uiso 1 1 calc R . .
C20 C 0.1588(6) 0.9339(8) 0.2814(7) 0.052(3) Uani 1 1 d . . .
H20 H 0.1491 0.9435 0.2316 0.062 Uiso 1 1 calc R . .
C21 C 0.1874(5) 1.0082(9) 0.3276(7) 0.058(3) Uani 1 1 d . . .
H21 H 0.1982 1.0685 0.3096 0.070 Uiso 1 1 calc R . .
C22 C 0.2008(5) 0.9955(11) 0.4009(8) 0.066(4) Uani 1 1 d . . .
H22 H 0.2197 1.0475 0.4328 0.079 Uiso 1 1 calc R . .
C23 C 0.1864(6) 0.9065(12) 0.4264(8) 0.066(3) Uani 1 1 d . . .
H23 H 0.1960 0.8961 0.4761 0.079 Uiso 1 1 calc R . .
C24 C 0.1575(6) 0.8319(11) 0.3785(8) 0.065(3) Uani 1 1 d . . .
H24 H 0.1472 0.7709 0.3962 0.077 Uiso 1 1 calc R . .
C25 C 0.1152(6) 0.7613(9) 0.2570(8) 0.063(3) Uani 1 1 d . . .
H25A H 0.0828 0.7882 0.2153 0.075 Uiso 1 1 calc R . .
H25B H 0.0965 0.7123 0.2812 0.075 Uiso 1 1 calc R . .
C26 C 0.1652(8) 0.7094(13) 0.2322(10) 0.086(5) Uani 1 1 d . . .
H26A H 0.1820 0.7576 0.2055 0.103 Uiso 1 1 calc R . .
H26B H 0.1989 0.6869 0.2743 0.103 Uiso 1 1 calc R . .
C27 C 0.1384(7) 0.6201(10) 0.1849(10) 0.076(4) Uani 1 1 d . . .
H27A H 0.1051 0.6439 0.1428 0.091 Uiso 1 1 calc R . .
H27B H 0.1202 0.5741 0.2116 0.091 Uiso 1 1 calc R . .
C28 C 0.1845(9) 0.5620(14) 0.1592(11) 0.094(5) Uani 1 1 d . . .
H28A H 0.1987 0.6051 0.1271 0.113 Uiso 1 1 calc R . .
H28B H 0.2203 0.5453 0.2008 0.113 Uiso 1 1 calc R . .
C29 C 0.1586(8) 0.4670(13) 0.1204(11) 0.093(6) Uani 1 1 d . . .
H29A H 0.1241 0.4846 0.0777 0.111 Uiso 1 1 calc R . .
H29B H 0.1422 0.4262 0.1517 0.111 Uiso 1 1 calc R . .
C30 C 0.2038(10) 0.4031(13) 0.0970(10) 0.096(6) Uani 1 1 d . . .
H30A H 0.1814 0.3454 0.0699 0.115 Uiso 1 1 calc R . .
H30B H 0.2187 0.4432 0.0640 0.115 Uiso 1 1 calc R . .
C31 C 0.2569(8) 0.3651(15) 0.1537(9) 0.099(6) Uani 1 1 d . . .
H31A H 0.2421 0.3345 0.1906 0.119 Uiso 1 1 calc R . .
H31B H 0.2826 0.4229 0.1760 0.119 Uiso 1 1 calc R . .
C32 C 0.2976(7) 0.2890(18) 0.1332(11) 0.114(8) Uani 1 1 d . . .
H32A H 0.2801 0.2219 0.1347 0.137 Uiso 1 1 calc R . .
H32B H 0.2952 0.3019 0.0832 0.137 Uiso 1 1 calc R . .
C33 C 0.3614(6) 0.2860(11) 0.1757(8) 0.065(3) Uani 1 1 d . . .
H33A H 0.3644 0.2840 0.2266 0.078 Uiso 1 1 calc R . .
H33B H 0.3812 0.3484 0.1676 0.078 Uiso 1 1 calc R . .
C34 C 0.4170(6) 0.1297(10) 0.2113(5) 0.055(3) Uani 1 1 d . . .
H34 H 0.4105 0.1383 0.2559 0.066 Uiso 1 1 calc R . .
C35 C 0.4490(6) 0.0442(11) 0.1996(7) 0.064(3) Uani 1 1 d . . .
H35 H 0.4645 -0.0041 0.2359 0.077 Uiso 1 1 calc R . .
C36 C 0.4566(6) 0.0337(10) 0.1335(8) 0.063(3) Uani 1 1 d . . .
H36 H 0.4763 -0.0238 0.1234 0.075 Uiso 1 1 calc R . .
C37 C 0.4356(7) 0.1074(11) 0.0815(7) 0.061(3) Uani 1 1 d . . .
H37 H 0.4422 0.1013 0.0369 0.073 Uiso 1 1 calc R . .
C38 C 0.4042(6) 0.1913(10) 0.0961(6) 0.054(3) Uani 1 1 d . . .
H38 H 0.3892 0.2416 0.0612 0.065 Uiso 1 1 calc R . .

loop_
_atom_site_aniso_label
_atom_site_aniso_U_11
_atom_site_aniso_U_22
_atom_site_aniso_U_33
_atom_site_aniso_U_23
_atom_site_aniso_U_13
_atom_site_aniso_U_12
Mo1 0.0382(5) 0.0336(5) 0.0406(5) 0.0046(3) 0.0135(4) -0.0042(3)
Mo2 0.0365(4) 0.0305(4) 0.0273(4) 0.0007(3) 0.0103(3) 0.0002(3)
Mo3 0.0380(4) 0.0310(4) 0.0202(4) -0.0023(3) 0.0094(3) 0.0006(3)
Mo4 0.0428(5) 0.0516(6) 0.0357(5) -0.0017(4) 0.0175(4) -0.0028(4)
Mo5 0.0474(5) 0.0383(5) 0.0438(5) 0.0006(4) 0.0154(4) 0.0056(4)
Mo6 0.0631(6) 0.0305(5) 0.0337(5) -0.0012(3) 0.0100(4) -0.0047(4)
Mo7 0.0467(5) 0.0312(4) 0.0267(4) 0.0045(3) 0.0028(3) -0.0045(3)
Mo8 0.0625(6) 0.0312(5) 0.0487(6) -0.0067(4) 0.0266(5) -0.0012(4)
O1 0.042(3) 0.034(3) 0.031(3) -0.003(3) 0.009(3) -0.001(3)
O2 0.048(4) 0.032(4) 0.046(4) 0.010(3) -0.009(3) -0.008(3)
O3 0.054(4) 0.047(4) 0.047(4) 0.020(3) 0.019(3) -0.002(3)
O4 0.062(5) 0.041(4) 0.085(6) -0.007(4) 0.018(5) -0.017(4)
O5 0.075(6) 0.063(5) 0.053(5) 0.013(4) 0.034(4) 0.011(4)
O6 0.050(4) 0.035(4) 0.081(6) 0.004(4) 0.036(4) 0.001(3)
O7 0.076(5) 0.055(5) 0.041(4) -0.007(3) 0.032(4) 0.017(4)
O8 0.059(5) 0.049(4) 0.048(4) 0.012(3) 0.030(4) 0.010(3)
O9 0.060(5) 0.053(5) 0.044(4) 0.010(4) 0.015(4) 0.011(4)
O10 0.047(4) 0.030(3) 0.044(4) -0.005(3) 0.017(3) 0.000(3)
O11 0.056(4) 0.039(4) 0.054(4) -0.008(3) 0.030(4) -0.001(3)
O12 0.064(5) 0.058(5) 0.051(5) -0.009(4) 0.021(4) -0.021(4)
O13 0.064(5) 0.068(5) 0.043(4) 0.003(4) 0.017(4) 0.011(4)
O14 0.048(4) 0.042(4) 0.042(4) -0.011(3) 0.017(3) 0.001(3)
O15 0.070(5) 0.051(5) 0.047(4) -0.006(4) 0.026(4) 0.002(4)
O16 0.054(4) 0.037(4) 0.063(5) -0.001(3) 0.021(4) 0.006(3)
O17 0.046(4) 0.062(5) 0.058(5) 0.010(4) 0.018(4) 0.008(4)
O18 0.045(4) 0.040(4) 0.033(3) -0.002(3) 0.011(3) 0.004(3)
O19 0.048(4) 0.042(4) 0.036(4) 0.006(3) 0.009(3) -0.004(3)
O20 0.038(4) 0.037(4) 0.045(4) 0.004(3) 0.007(3) 0.004(3)
O21 0.078(6) 0.049(5) 0.038(4) 0.000(3) 0.007(4) 0.004(4)
O22 0.067(5) 0.048(5) 0.074(6) -0.014(4) 0.006(5) -0.001(4)
O23 0.057(5) 0.051(5) 0.041(4) 0.002(3) 0.011(3) 0.004(4)
O24 0.058(4) 0.042(4) 0.036(4) 0.005(3) 0.013(3) 0.006(3)
O25 0.088(6) 0.051(5) 0.047(5) -0.004(4) 0.027(4) 0.005(4)
O26 0.106(7) 0.051(5) 0.041(4) -0.006(4) 0.034(5) 0.002(5)
N1 0.055(5) 0.046(5) 0.042(5) 0.005(4) 0.015(4) 0.004(4)
N2 0.051(5) 0.067(7) 0.049(6) -0.004(5) 0.015(4) 0.006(5)
N3 0.044(5) 0.039(5) 0.062(6) 0.011(4) 0.016(4) 0.000(4)
N4 0.047(5) 0.049(5) 0.044(5) -0.005(4) 0.014(4) -0.001(4)
C1 0.085(9) 0.077(9) 0.036(6) 0.005(6) 0.015(6) 0.000(8)
C2 0.081(10) 0.087(11) 0.056(8) -0.017(7) 0.008(7) -0.005(8)
C3 0.058(7) 0.043(6) 0.066(8) 0.004(6) 0.015(6) 0.003(5)
C4 0.059(7) 0.046(6) 0.038(6) 0.008(5) 0.019(5) 0.012(5)
C5 0.054(6) 0.045(6) 0.041(6) -0.003(5) 0.016(5) -0.003(5)
C6 0.076(8) 0.057(8) 0.057(7) 0.011(6) 0.021(6) -0.011(6)
C7 0.071(9) 0.068(9) 0.095(11) 0.031(8) 0.016(8) 0.001(7)
C8 0.070(8) 0.055(7) 0.070(8) 0.004(6) 0.034(7) -0.008(6)
C9 0.083(10) 0.052(7) 0.075(9) 0.009(7) 0.024(8) 0.001(7)
C10 0.082(9) 0.053(8) 0.072(9) 0.003(7) 0.023(7) -0.013(7)
C11 0.083(10) 0.095(12) 0.080(10) -0.023(9) 0.022(8) -0.021(9)
C12 0.073(9) 0.066(9) 0.103(12) -0.031(8) 0.034(9) -0.030(7)
C13 0.066(9) 0.085(11) 0.067(9) -0.002(7) 0.011(7) -0.006(7)
C14 0.059(8) 0.084(10) 0.075(9) 0.009(8) 0.001(7) -0.001(7)
C15 0.062(7) 0.080(9) 0.049(7) -0.009(6) 0.017(6) -0.011(7)
C16 0.065(8) 0.076(10) 0.077(10) -0.033(8) 0.020(7) 0.005(7)
C17 0.090(11) 0.100(13) 0.076(10) 0.001(9) 0.015(9) 0.051(10)
C18 0.150(18) 0.101(13) 0.044(8) -0.007(8) 0.005(9) 0.046(12)
C19 0.100(11) 0.101(12) 0.038(6) -0.011(7) 0.023(7) 0.036(9)
C20 0.061(7) 0.040(6) 0.052(7) 0.005(5) 0.015(5) 0.002(5)
C21 0.047(6) 0.047(7) 0.072(8) 0.012(6) 0.006(6) -0.005(5)
C22 0.035(6) 0.076(9) 0.084(9) -0.018(8) 0.016(6) -0.005(6)
C23 0.060(8) 0.089(10) 0.053(7) 0.010(7) 0.023(6) 0.000(7)
C24 0.071(8) 0.057(8) 0.075(9) 0.016(7) 0.037(7) 0.009(6)
C25 0.060(7) 0.043(7) 0.076(9) 0.004(6) 0.009(6) -0.002(5)
C26 0.080(10) 0.073(10) 0.094(12) -0.024(9) 0.013(9) 0.002(8)
C27 0.059(8) 0.048(8) 0.103(12) -0.006(7) 0.001(8) 0.008(6)
C28 0.091(12) 0.090(12) 0.095(13) -0.027(10) 0.018(10) -0.003(9)
C29 0.081(10) 0.078(11) 0.108(14) -0.033(10) 0.013(9) 0.020(8)
C30 0.134(16) 0.059(9) 0.073(11) -0.004(8) 0.004(10) -0.004(10)
C31 0.080(10) 0.122(15) 0.069(10) -0.041(10) -0.011(8) 0.043(10)
C32 0.048(8) 0.163(19) 0.120(15) -0.093(15) 0.011(8) 0.000(10)
C33 0.054(7) 0.057(8) 0.075(9) -0.012(6) 0.009(6) 0.005(6)
C34 0.062(7) 0.077(8) 0.019(5) -0.005(5) 0.005(4) -0.001(6)
C35 0.064(8) 0.071(9) 0.054(7) 0.010(6) 0.012(6) -0.007(7)
C36 0.057(7) 0.048(7) 0.078(9) -0.001(6) 0.013(6) 0.015(6)
C37 0.076(8) 0.072(9) 0.046(7) -0.003(6) 0.034(6) -0.001(7)
C38 0.064(7) 0.067(8) 0.034(5) 0.012(5) 0.019(5) 0.000(6)

loop_
_atom_type_symbol
_atom_type_description
_atom_type_scat_dispersion_real
_atom_type_scat_dispersion_imag
_atom_type_scat_source
C C 0.0033 0.0016 'International Tables Vol C Tables 4.2.6.8 and 6.1.1.4'
H H 0.0000 0.0000 'International Tables Vol C Tables 4.2.6.8 and 6.1.1.4'
N N 0.0061 0.0033 'International Tables Vol C Tables 4.2.6.8 and 6.1.1.4'
O O 0.0106 0.0060 'International Tables Vol C Tables 4.2.6.8 and 6.1.1.4'
Mo Mo -1.6832 0.6857 'International Tables Vol C Tables 4.2.6.8 and 6.1.1.4'

loop_
_geom_angle_atom_site_label_1
_geom_angle_atom_site_label_2
_geom_angle_atom_site_label_3
_geom_angle
_geom_angle_site_symmetry_1
_geom_angle_site_symmetry_3
_geom_angle_publ_flag
O4 Mo1 O5 105.2(5) . . ?
O4 Mo1 O1 99.2(4) . . ?
O5 Mo1 O1 101.9(3) . . ?
O4 Mo1 O3 101.2(4) . . ?
O5 Mo1 O3 95.4(4) . . ?
O1 Mo1 O3 148.6(3) . . ?
O4 Mo1 O2 163.7(4) . . ?
O5 Mo1 O2 90.5(4) . . ?
O1 Mo1 O2 72.8(2) . . ?
O3 Mo1 O2 81.2(3) . . ?
O4 Mo1 O6 91.8(4) . . ?
O5 Mo1 O6 162.2(4) . . ?
O1 Mo1 O6 79.8(3) . . ?
O3 Mo1 O6 75.9(3) . . ?
O2 Mo1 O6 73.1(3) . . ?
O11 Mo2 O9 104.9(4) . . ?
O11 Mo2 O1 99.9(3) . . ?
O9 Mo2 O1 99.8(3) . . ?
O11 Mo2 O10 96.4(3) . . ?
O9 Mo2 O10 102.4(4) . . ?
O1 Mo2 O10 148.0(3) . . ?
O11 Mo2 O8 165.2(3) . . ?
O9 Mo2 O8 89.4(3) . . ?
O1 Mo2 O8 81.1(3) . . ?
O10 Mo2 O8 76.4(3) . . ?
O11 Mo2 O2 92.6(3) . . ?
O9 Mo2 O2 162.1(3) . . ?
O1 Mo2 O2 73.0(2) . . ?
O10 Mo2 O2 79.0(3) . . ?
O8 Mo2 O2 73.5(3) . . ?
O7 Mo3 O6 106.6(4) . . ?
O7 Mo3 O8 107.7(4) . . ?
O6 Mo3 O8 110.8(3) . . ?
O7 Mo3 O2 109.4(4) . 3_656 ?
O6 Mo3 O2 110.8(4) . 3_656 ?
O8 Mo3 O2 111.4(4) . 3_656 ?
O12 Mo4 O13 105.8(4) . . ?
O12 Mo4 O10 104.2(4) . . ?
O13 Mo4 O10 106.9(4) . . ?
O12 Mo4 O3 107.9(4) . 3_656 ?
O13 Mo4 O3 102.6(4) . 3_656 ?
O10 Mo4 O3 127.8(3) . 3_656 ?
O17 Mo5 O15 104.3(4) . . ?
O17 Mo5 O16 99.6(4) . . ?
O15 Mo5 O16 101.1(4) . . ?
O17 Mo5 O14 102.3(4) . . ?
O15 Mo5 O14 98.0(4) . . ?
O16 Mo5 O14 146.2(3) . . ?
O17 Mo5 O18 161.4(3) . . ?
O15 Mo5 O18 94.2(3) . . ?
O16 Mo5 O18 78.0(3) . . ?
O14 Mo5 O18 72.9(3) . . ?
O17 Mo5 O20 89.4(3) . 3_575 ?
O15 Mo5 O20 164.4(3) . 3_575 ?
O16 Mo5 O20 83.5(3) . 3_575 ?
O14 Mo5 O20 71.4(3) . 3_575 ?
O18 Mo5 O20 72.0(2) . 3_575 ?
O17 Mo5 Mo7 136.7(3) . . ?
O15 Mo5 Mo7 85.8(3) . . ?
O16 Mo5 Mo7 120.0(2) . . ?
O14 Mo5 Mo7 34.4(2) . . ?
O18 Mo5 Mo7 41.91(17) . . ?
O20 Mo5 Mo7 79.07(16) 3_575 . ?
O22 Mo6 O21 107.3(5) . . ?
O22 Mo6 O19 101.3(4) . . ?
O21 Mo6 O19 101.5(4) . . ?
O22 Mo6 O20 101.3(4) . . ?
O21 Mo6 O20 97.1(3) . . ?
O19 Mo6 O20 144.8(3) . . ?
O22 Mo6 O14 86.4(4) . 3_575 ?
O21 Mo6 O14 163.8(4) . 3_575 ?
O19 Mo6 O14 83.8(3) . 3_575 ?
O20 Mo6 O14 71.1(3) . 3_575 ?
O22 Mo6 O18 157.1(4) . . ?
O21 Mo6 O18 95.4(4) . . ?
O19 Mo6 O18 75.9(3) . . ?
O20 Mo6 O18 72.9(3) . . ?
O14 Mo6 O18 70.8(2) 3_575 . ?
O23 Mo7 O24 103.1(4) . . ?
O23 Mo7 O14 101.9(4) . . ?
O24 Mo7 O14 97.1(3) . . ?
O23 Mo7 O20 101.7(3) . . ?
O24 Mo7 O20 95.1(3) . . ?
O14 Mo7 O20 150.2(3) . . ?
O23 Mo7 O18 100.1(3) . . ?
O24 Mo7 O18 156.8(3) . . ?
O14 Mo7 O18 79.1(3) . . ?
O20 Mo7 O18 78.9(3) . . ?
O23 Mo7 O18 176.8(3) . 3_575 ?
O24 Mo7 O18 80.1(3) . 3_575 ?
O14 Mo7 O18 77.7(3) . 3_575 ?
O20 Mo7 O18 77.7(3) . 3_575 ?
O18 Mo7 O18 76.7(3) . 3_575 ?
O23 Mo7 Mo5 91.0(3) . . ?
O24 Mo7 Mo5 133.1(3) . . ?
O14 Mo7 Mo5 36.0(2) . . ?
O20 Mo7 Mo5 125.8(2) . . ?
O18 Mo7 Mo5 46.94(19) . . ?
O18 Mo7 Mo5 86.80(16) 3_575 . ?
O25 Mo8 O26 104.5(4) . . ?
O25 Mo8 O19 104.2(4) . 3_575 ?
O26 Mo8 O19 99.3(4) . 3_575 ?
O25 Mo8 O16 102.0(4) . 3_575 ?
O26 Mo8 O16 99.3(4) . 3_575 ?
O19 Mo8 O16 142.7(3) 3_575 3_575 ?
O25 Mo8 O24 89.1(3) . . ?
O26 Mo8 O24 166.4(3) . . ?
O19 Mo8 O24 77.1(3) 3_575 . ?
O16 Mo8 O24 77.3(3) 3_575 . ?
O25 Mo8 O18 158.2(3) . 3_575 ?
O26 Mo8 O18 97.3(3) . 3_575 ?
O19 Mo8 O18 72.3(3) 3_575 3_575 ?
O16 Mo8 O18 73.4(3) 3_575 3_575 ?
O24 Mo8 O18 69.1(2) . 3_575 ?
Mo2 O1 Mo1 119.9(3) . . ?
Mo3 O2 Mo1 134.8(3) 3_656 . ?
Mo3 O2 Mo2 136.3(4) 3_656 . ?
Mo1 O2 Mo2 89.0(2) . . ?
Mo4 O3 Mo1 129.5(4) 3_656 . ?
Mo3 O6 Mo1 127.3(4) . . ?
Mo3 O8 Mo2 126.7(4) . . ?
Mo4 O10 Mo2 131.6(4) . . ?
Mo7 O14 Mo5 109.7(3) . . ?
Mo7 O14 Mo6 112.1(3) . 3_575 ?
Mo5 O14 Mo6 104.2(3) . 3_575 ?
Mo5 O16 Mo8 117.1(4) . 3_575 ?
Mo7 O18 Mo5 91.1(3) . . ?
Mo7 O18 Mo6 92.5(2) . . ?
Mo5 O18 Mo6 163.9(3) . . ?
Mo7 O18 Mo7 103.3(3) . 3_575 ?
Mo5 O18 Mo7 97.7(2) . 3_575 ?
Mo6 O18 Mo7 96.6(3) . 3_575 ?
Mo7 O18 Mo8 164.1(3) . 3_575 ?
Mo5 O18 Mo8 86.0(2) . 3_575 ?
Mo6 O18 Mo8 86.2(2) . 3_575 ?
Mo7 O18 Mo8 92.5(2) 3_575 3_575 ?
Mo6 O19 Mo8 120.3(4) . 3_575 ?
Mo7 O20 Mo6 109.2(3) . . ?
Mo7 O20 Mo5 110.3(3) . 3_575 ?
Mo6 O20 Mo5 103.3(3) . 3_575 ?
Mo7 O24 Mo8 118.2(3) . . ?
C1 N1 C5 120.0(11) . . ?
C1 N1 C6 119.2(10) . . ?
C5 N1 C6 120.7(10) . . ?
C19 N2 C15 122.0(12) . . ?
C19 N2 C14 116.7(12) . . ?
C15 N2 C14 121.2(12) . . ?
C24 N3 C20 119.5(11) . . ?
C24 N3 C25 120.3(11) . . ?
C20 N3 C25 120.2(10) . . ?
C34 N4 C38 122.5(11) . . ?
C34 N4 C33 117.8(10) . . ?
C38 N4 C33 119.7(11) . . ?
N1 C1 C2 120.1(12) . . ?
N1 C1 H1 120.0 . . ?
C2 C1 H1 120.0 . . ?
C3 C2 C1 119.3(13) . . ?
C3 C2 H2 120.4 . . ?
C1 C2 H2 120.4 . . ?
C2 C3 C4 118.8(13) . . ?
C2 C3 H3 120.6 . . ?
C4 C3 H3 120.6 . . ?
C5 C4 C3 120.3(11) . . ?
C5 C4 H4 119.9 . . ?
C3 C4 H4 119.9 . . ?
N1 C5 C4 121.4(10) . . ?
N1 C5 H5 119.3 . . ?
C4 C5 H5 119.3 . . ?
N1 C6 C7 114.1(11) . . ?
N1 C6 H6A 108.7 . . ?
C7 C6 H6A 108.7 . . ?
N1 C6 H6B 108.7 . . ?
C7 C6 H6B 108.7 . . ?
H6A C6 H6B 107.6 . . ?
C8 C7 C6 112.5(12) . . ?
C8 C7 H7A 109.1 . . ?
C6 C7 H7A 109.1 . . ?
C8 C7 H7B 109.1 . . ?
C6 C7 H7B 109.1 . . ?
H7A C7 H7B 107.8 . . ?
C9 C8 C7 113.0(12) . . ?
C9 C8 H8A 109.0 . . ?
C7 C8 H8A 109.0 . . ?
C9 C8 H8B 109.0 . . ?
C7 C8 H8B 109.0 . . ?
H8A C8 H8B 107.8 . . ?
C8 C9 C10 115.1(12) . . ?
C8 C9 H9A 108.5 . . ?
C10 C9 H9A 108.5 . . ?
C8 C9 H9B 108.5 . . ?
C10 C9 H9B 108.5 . . ?
H9A C9 H9B 107.5 . . ?
C11 C10 C9 114.8(13) . . ?
C11 C10 H10A 108.6 . . ?
C9 C10 H10A 108.6 . . ?
C11 C10 H10B 108.6 . . ?
C9 C10 H10B 108.6 . . ?
H10A C10 H10B 107.6 . . ?
C10 C11 C12 111.1(13) . . ?
C10 C11 H11A 109.4 . . ?
C12 C11 H11A 109.4 . . ?
C10 C11 H11B 109.4 . . ?
C12 C11 H11B 109.4 . . ?
H11A C11 H11B 108.0 . . ?
C13 C12 C11 111.8(12) . . ?
C13 C12 H12A 109.3 . . ?
C11 C12 H12A 109.3 . . ?
C13 C12 H12B 109.3 . . ?
C11 C12 H12B 109.3 . . ?
H12A C12 H12B 107.9 . . ?
C12 C13 C14 113.1(14) . . ?
C12 C13 H13A 109.0 . . ?
C14 C13 H13A 109.0 . . ?
C12 C13 H13B 109.0 . . ?
C14 C13 H13B 109.0 . . ?
H13A C13 H13B 107.8 . . ?
C13 C14 N2 112.8(12) . . ?
C13 C14 H14A 109.0 . . ?
N2 C14 H14A 109.0 . . ?
C13 C14 H14B 109.0 . . ?
N2 C14 H14B 109.0 . . ?
H14A C14 H14B 107.8 . . ?
N2 C15 C16 118.2(12) . . ?
N2 C15 H15 120.9 . . ?
C16 C15 H15 120.9 . . ?
C17 C16 C15 120.8(13) . . ?
C17 C16 H16 119.6 . . ?
C15 C16 H16 119.6 . . ?
C16 C17 C18 119.4(14) . . ?
C16 C17 H17 120.3 . . ?
C18 C17 H17 120.3 . . ?
C19 C18 C17 118.9(14) . . ?
C19 C18 H18 120.6 . . ?
C17 C18 H18 120.6 . . ?
N2 C19 C18 120.4(13) . . ?
N2 C19 H19 119.8 . . ?
C18 C19 H19 119.8 . . ?
C21 C20 N3 120.2(12) . . ?
C21 C20 H20 119.9 . . ?
N3 C20 H20 119.9 . . ?
C20 C21 C22 120.3(12) . . ?
C20 C21 H21 119.8 . . ?
C22 C21 H21 119.8 . . ?
C23 C22 C21 119.2(13) . . ?
C23 C22 H22 120.4 . . ?
C21 C22 H22 120.4 . . ?
C22 C23 C24 119.5(13) . . ?
C22 C23 H23 120.3 . . ?
C24 C23 H23 120.3 . . ?
N3 C24 C23 121.3(13) . . ?
N3 C24 H24 119.3 . . ?
C23 C24 H24 119.3 . . ?
N3 C25 C26 109.0(11) . . ?
N3 C25 H25A 109.9 . . ?
C26 C25 H25A 109.9 . . ?
N3 C25 H25B 109.9 . . ?
C26 C25 H25B 109.9 . . ?
H25A C25 H25B 108.3 . . ?
C27 C26 C25 110.3(13) . . ?
C27 C26 H26A 109.6 . . ?
C25 C26 H26A 109.6 . . ?
C27 C26 H26B 109.6 . . ?
C25 C26 H26B 109.6 . . ?
H26A C26 H26B 108.1 . . ?
C26 C27 C28 114.4(13) . . ?
C26 C27 H27A 108.7 . . ?
C28 C27 H27A 108.7 . . ?
C26 C27 H27B 108.7 . . ?
C28 C27 H27B 108.7 . . ?
H27A C27 H27B 107.6 . . ?
C29 C28 C27 113.2(15) . . ?
C29 C28 H28A 108.9 . . ?
C27 C28 H28A 108.9 . . ?
C29 C28 H28B 108.9 . . ?
C27 C28 H28B 108.9 . . ?
H28A C28 H28B 107.8 . . ?
C28 C29 C30 115.3(16) . . ?
C28 C29 H29A 108.4 . . ?
C30 C29 H29A 108.4 . . ?
C28 C29 H29B 108.4 . . ?
C30 C29 H29B 108.4 . . ?
H29A C29 H29B 107.5 . . ?
C31 C30 C29 116.6(16) . . ?
C31 C30 H30A 108.1 . . ?
C29 C30 H30A 108.1 . . ?
C31 C30 H30B 108.1 . . ?
C29 C30 H30B 108.1 . . ?
H30A C30 H30B 107.3 . . ?
C30 C31 C32 117.7(15) . . ?
C30 C31 H31A 107.9 . . ?
C32 C31 H31A 107.9 . . ?
C30 C31 H31B 107.9 . . ?
C32 C31 H31B 107.9 . . ?
H31A C31 H31B 107.2 . . ?
C33 C32 C31 117.6(13) . . ?
C33 C32 H32A 107.9 . . ?
C31 C32 H32A 107.9 . . ?
C33 C32 H32B 107.9 . . ?
C31 C32 H32B 107.9 . . ?
H32A C32 H32B 107.2 . . ?
C32 C33 N4 114.3(12) . . ?
C32 C33 H33A 108.7 . . ?
N4 C33 H33A 108.7 . . ?
C32 C33 H33B 108.7 . . ?
N4 C33 H33B 108.7 . . ?
H33A C33 H33B 107.6 . . ?
N4 C34 C35 120.8(10) . . ?
N4 C34 H34 119.6 . . ?
C35 C34 H34 119.6 . . ?
C36 C35 C34 117.8(12) . . ?
C36 C35 H35 121.1 . . ?
C34 C35 H35 121.1 . . ?
C35 C36 C37 120.4(12) . . ?
C35 C36 H36 119.8 . . ?
C37 C36 H36 119.8 . . ?
C36 C37 C38 119.4(11) . . ?
C36 C37 H37 120.3 . . ?
C38 C37 H37 120.3 . . ?
N4 C38 C37 119.0(11) . . ?
N4 C38 H38 120.5 . . ?
C37 C38 H38 120.5 . . ?

loop_
_geom_bond_atom_site_label_1
_geom_bond_atom_site_label_2
_geom_bond_distance
_geom_bond_site_symmetry_2
_geom_bond_publ_flag
Mo1 O4 1.675(8) . ?
Mo1 O5 1.682(8) . ?
Mo1 O1 1.925(6) . ?
Mo1 O3 1.952(7) . ?
Mo1 O2 2.362(7) . ?
Mo1 O6 2.365(7) . ?
Mo2 O11 1.685(7) . ?
Mo2 O9 1.691(7) . ?
Mo2 O1 1.905(7) . ?
Mo2 O10 1.947(7) . ?
Mo2 O8 2.338(7) . ?
Mo2 O2 2.369(7) . ?
Mo3 O7 1.701(7) . ?
Mo3 O6 1.753(7) . ?
Mo3 O8 1.778(7) . ?
Mo3 O2 1.790(7) 3_656 ?
Mo4 O12 1.673(8) . ?
Mo4 O13 1.708(8) . ?
Mo4 O10 1.859(7) . ?
Mo4 O3 1.860(8) 3_656 ?
Mo5 O17 1.674(8) . ?
Mo5 O15 1.704(8) . ?
Mo5 O16 1.882(8) . ?
Mo5 O14 1.985(7) . ?
Mo5 O18 2.326(7) . ?
Mo5 O20 2.356(7) 3_575 ?
Mo5 Mo7 3.1831(13) . ?
Mo6 O22 1.696(10) . ?
Mo6 O21 1.704(8) . ?
Mo6 O19 1.875(7) . ?
Mo6 O20 2.009(7) . ?
Mo6 O14 2.351(7) 3_575 ?
Mo6 O18 2.351(7) . ?
Mo7 O23 1.676(8) . ?
Mo7 O24 1.760(7) . ?
Mo7 O14 1.908(7) . ?
Mo7 O20 1.965(7) . ?
Mo7 O18 2.127(7) . ?
Mo7 O18 2.390(7) 3_575 ?
Mo8 O25 1.678(9) . ?
Mo8 O26 1.689(8) . ?
Mo8 O19 1.920(7) 3_575 ?
Mo8 O16 1.950(8) 3_575 ?
Mo8 O24 2.314(7) . ?
Mo8 O18 2.465(7) 3_575 ?
O2 Mo3 1.790(6) 3_656 ?
O3 Mo4 1.860(8) 3_656 ?
O14 Mo6 2.351(7) 3_575 ?
O16 Mo8 1.950(8) 3_575 ?
O18 Mo7 2.390(7) 3_575 ?
O18 Mo8 2.465(7) 3_575 ?
O19 Mo8 1.920(7) 3_575 ?
O20 Mo5 2.356(7) 3_575 ?
N1 C1 1.327(16) . ?
N1 C5 1.335(14) . ?
N1 C6 1.464(15) . ?
N2 C19 1.310(16) . ?
N2 C15 1.350(17) . ?
N2 C14 1.513(18) . ?
N3 C24 1.328(16) . ?
N3 C20 1.361(14) . ?
N3 C25 1.474(16) . ?
N4 C34 1.317(15) . ?
N4 C38 1.317(14) . ?
N4 C33 1.478(15) . ?
C1 C2 1.39(2) . ?
C1 H1 0.9300 . ?
C2 C3 1.36(2) . ?
C2 H2 0.9300 . ?
C3 C4 1.366(18) . ?
C3 H3 0.9300 . ?
C4 C5 1.337(16) . ?
C4 H4 0.9300 . ?
C5 H5 0.9300 . ?
C6 C7 1.536(19) . ?
C6 H6A 0.9700 . ?
C6 H6B 0.9700 . ?
C7 C8 1.493(19) . ?
C7 H7A 0.9700 . ?
C7 H7B 0.9700 . ?
C8 C9 1.49(2) . ?
C8 H8A 0.9700 . ?
C8 H8B 0.9700 . ?
C9 C10 1.527(18) . ?
C9 H9A 0.9700 . ?
C9 H9B 0.9700 . ?
C10 C11 1.46(2) . ?
C10 H10A 0.9700 . ?
C10 H10B 0.9700 . ?
C11 C12 1.65(2) . ?
C11 H11A 0.9700 . ?
C11 H11B 0.9700 . ?
C12 C13 1.46(2) . ?
C12 H12A 0.9700 . ?
C12 H12B 0.9700 . ?
C13 C14 1.51(2) . ?
C13 H13A 0.9700 . ?
C13 H13B 0.9700 . ?
C14 H14A 0.9700 . ?
C14 H14B 0.9700 . ?
C15 C16 1.35(2) . ?
C15 H15 0.9300 . ?
C16 C17 1.35(2) . ?
C16 H16 0.9300 . ?
C17 C18 1.36(2) . ?
C17 H17 0.9300 . ?
C18 C19 1.36(2) . ?
C18 H18 0.9300 . ?
C19 H19 0.9300 . ?
C20 C21 1.344(17) . ?
C20 H20 0.9300 . ?
C21 C22 1.370(18) . ?
C21 H21 0.9300 . ?
C22 C23 1.35(2) . ?
C22 H22 0.9300 . ?
C23 C24 1.37(2) . ?
C23 H23 0.9300 . ?
C24 H24 0.9300 . ?
C25 C26 1.53(2) . ?
C25 H25A 0.9700 . ?
C25 H25B 0.9700 . ?
C26 C27 1.49(2) . ?
C26 H26A 0.9700 . ?
C26 H26B 0.9700 . ?
C27 C28 1.50(2) . ?
C27 H27A 0.9700 . ?
C27 H27B 0.9700 . ?
C28 C29 1.48(2) . ?
C28 H28A 0.9700 . ?
C28 H28B 0.9700 . ?
C29 C30 1.50(2) . ?
C29 H29A 0.9700 . ?
C29 H29B 0.9700 . ?
C30 C31 1.44(2) . ?
C30 H30A 0.9700 . ?
C30 H30B 0.9700 . ?
C31 C32 1.50(2) . ?
C31 H31A 0.9700 . ?
C31 H31B 0.9700 . ?
C32 C33 1.421(19) . ?
C32 H32A 0.9700 . ?
C32 H32B 0.9700 . ?
C33 H33A 0.9700 . ?
C33 H33B 0.9700 . ?
C34 C35 1.395(19) . ?
C34 H34 0.9300 . ?
C35 C36 1.36(2) . ?
C35 H35 0.9300 . ?
C36 C37 1.370(19) . ?
C36 H36 0.9300 . ?
C37 C38 1.389(18) . ?
C37 H37 0.9300 . ?
C38 H38 0.9300 . ?

loop_
_geom_torsion_atom_site_label_1
_geom_torsion_atom_site_label_2
_geom_torsion_atom_site_label_3
_geom_torsion_atom_site_label_4
_geom_torsion
_geom_torsion_site_symmetry_1
_geom_torsion_site_symmetry_2
_geom_torsion_site_symmetry_3
_geom_torsion_site_symmetry_4
_geom_torsion_publ_flag
O17 Mo5 Mo7 O23 -104.6(5) . . . . ?
O15 Mo5 Mo7 O23 1.8(4) . . . . ?
O16 Mo5 Mo7 O23 102.2(4) . . . . ?
O14 Mo5 Mo7 O23 -109.0(5) . . . . ?
O18 Mo5 Mo7 O23 102.9(4) . . . . ?
O20 Mo5 Mo7 O23 178.1(3) 3_575 . . . ?
O17 Mo5 Mo7 O24 4.5(5) . . . . ?
O15 Mo5 Mo7 O24 110.9(4) . . . . ?
O16 Mo5 Mo7 O24 -148.7(4) . . . . ?
O14 Mo5 Mo7 O24 0.1(5) . . . . ?
O18 Mo5 Mo7 O24 -148.0(4) . . . . ?
O20 Mo5 Mo7 O24 -72.8(4) 3_575 . . . ?
O17 Mo5 Mo7 O14 4.4(6) . . . . ?
O15 Mo5 Mo7 O14 110.8(5) . . . . ?
O16 Mo5 Mo7 O14 -148.8(5) . . . . ?
O18 Mo5 Mo7 O14 -148.1(5) . . . . ?
O20 Mo5 Mo7 O14 -72.9(4) 3_575 . . . ?
O17 Mo5 Mo7 O20 150.1(5) . . . . ?
O15 Mo5 Mo7 O20 -103.5(4) . . . . ?
O16 Mo5 Mo7 O20 -3.1(4) . . . . ?
O14 Mo5 Mo7 O20 145.7(5) . . . . ?
O18 Mo5 Mo7 O20 -2.4(4) . . . . ?
O20 Mo5 Mo7 O20 72.8(3) 3_575 . . . ?
O17 Mo5 Mo7 O18 152.5(5) . . . . ?
O15 Mo5 Mo7 O18 -101.1(4) . . . . ?
O16 Mo5 Mo7 O18 -0.7(4) . . . . ?
O14 Mo5 Mo7 O18 148.1(5) . . . . ?
O20 Mo5 Mo7 O18 75.2(3) 3_575 . . . ?
O17 Mo5 Mo7 O18 77.8(5) . . . 3_575 ?
O15 Mo5 Mo7 O18 -175.8(3) . . . 3_575 ?
O16 Mo5 Mo7 O18 -75.4(3) . . . 3_575 ?
O14 Mo5 Mo7 O18 73.4(4) . . . 3_575 ?
O18 Mo5 Mo7 O18 -74.7(3) . . . 3_575 ?
O20 Mo5 Mo7 O18 0.5(2) 3_575 . . 3_575 ?
O11 Mo2 O1 Mo1 -68.5(4) . . . . ?
O9 Mo2 O1 Mo1 -175.6(4) . . . . ?
O10 Mo2 O1 Mo1 51.0(7) . . . . ?
O8 Mo2 O1 Mo1 96.5(4) . . . . ?
O2 Mo2 O1 Mo1 21.2(4) . . . . ?
O4 Mo1 O1 Mo2 173.3(4) . . . . ?
O5 Mo1 O1 Mo2 65.5(5) . . . . ?
O3 Mo1 O1 Mo2 -56.6(7) . . . . ?
O2 Mo1 O1 Mo2 -21.3(4) . . . . ?
O6 Mo1 O1 Mo2 -96.5(4) . . . . ?
O4 Mo1 O2 Mo3 -102.4(14) . . . 3_656 ?
O5 Mo1 O2 Mo3 92.7(7) . . . 3_656 ?
O1 Mo1 O2 Mo3 -164.9(7) . . . 3_656 ?
O3 Mo1 O2 Mo3 -2.7(6) . . . 3_656 ?
O6 Mo1 O2 Mo3 -80.5(6) . . . 3_656 ?
O4 Mo1 O2 Mo2 77.2(13) . . . . ?
O5 Mo1 O2 Mo2 -87.7(4) . . . . ?
O1 Mo1 O2 Mo2 14.6(2) . . . . ?
O3 Mo1 O2 Mo2 176.9(3) . . . . ?
O6 Mo1 O2 Mo2 99.0(3) . . . . ?
O11 Mo2 O2 Mo3 -95.7(7) . . . 3_656 ?
O9 Mo2 O2 Mo3 96.6(12) . . . 3_656 ?
O1 Mo2 O2 Mo3 164.7(7) . . . 3_656 ?
O10 Mo2 O2 Mo3 0.3(6) . . . 3_656 ?
O8 Mo2 O2 Mo3 79.2(6) . . . 3_656 ?
O11 Mo2 O2 Mo1 84.8(3) . . . . ?
O9 Mo2 O2 Mo1 -83.0(11) . . . . ?
O1 Mo2 O2 Mo1 -14.8(2) . . . . ?
O10 Mo2 O2 Mo1 -179.2(3) . . . . ?
O8 Mo2 O2 Mo1 -100.3(3) . . . . ?
O4 Mo1 O3 Mo4 66.7(6) . . . 3_656 ?
O5 Mo1 O3 Mo4 173.4(6) . . . 3_656 ?
O1 Mo1 O3 Mo4 -63.0(9) . . . 3_656 ?
O2 Mo1 O3 Mo4 -97.0(5) . . . 3_656 ?
O6 Mo1 O3 Mo4 -22.4(5) . . . 3_656 ?
O7 Mo3 O6 Mo1 -143.2(5) . . . . ?
O8 Mo3 O6 Mo1 -26.2(7) . . . . ?
O2 Mo3 O6 Mo1 97.9(6) 3_656 . . . ?
O4 Mo1 O6 Mo3 144.1(6) . . . . ?
O5 Mo1 O6 Mo3 -52.5(14) . . . . ?
O1 Mo1 O6 Mo3 45.0(5) . . . . ?
O3 Mo1 O6 Mo3 -114.8(6) . . . . ?
O2 Mo1 O6 Mo3 -30.0(5) . . . . ?
O7 Mo3 O8 Mo2 141.4(5) . . . . ?
O6 Mo3 O8 Mo2 25.1(6) . . . . ?
O2 Mo3 O8 Mo2 -98.6(5) 3_656 . . . ?
O11 Mo2 O8 Mo3 51.6(15) . . . . ?
O9 Mo2 O8 Mo3 -143.5(6) . . . . ?
O1 Mo2 O8 Mo3 -43.5(5) . . . . ?
O10 Mo2 O8 Mo3 113.6(6) . . . . ?
O2 Mo2 O8 Mo3 31.2(5) . . . . ?
O12 Mo4 O10 Mo2 172.5(5) . . . . ?
O13 Mo4 O10 Mo2 60.7(6) . . . . ?
O3 Mo4 O10 Mo2 -60.8(7) 3_656 . . . ?
O11 Mo2 O10 Mo4 -170.9(5) . . . . ?
O9 Mo2 O10 Mo4 -64.1(6) . . . . ?
O1 Mo2 O10 Mo4 68.7(8) . . . . ?
O8 Mo2 O10 Mo4 22.2(5) . . . . ?
O2 Mo2 O10 Mo4 97.7(5) . . . . ?
O23 Mo7 O14 Mo5 75.0(4) . . . . ?
O24 Mo7 O14 Mo5 -179.9(4) . . . . ?
O20 Mo7 O14 Mo5 -66.5(7) . . . . ?
O18 Mo7 O14 Mo5 -23.1(3) . . . . ?
O18 Mo7 O14 Mo5 -101.7(4) 3_575 . . . ?
O23 Mo7 O14 Mo6 -169.7(4) . . . 3_575 ?
O24 Mo7 O14 Mo6 -64.6(4) . . . 3_575 ?
O20 Mo7 O14 Mo6 48.8(7) . . . 3_575 ?
O18 Mo7 O14 Mo6 92.1(3) . . . 3_575 ?
O18 Mo7 O14 Mo6 13.6(3) 3_575 . . 3_575 ?
Mo5 Mo7 O14 Mo6 115.3(5) . . . 3_575 ?
O17 Mo5 O14 Mo7 -176.9(4) . . . . ?
O15 Mo5 O14 Mo7 -70.3(4) . . . . ?
O16 Mo5 O14 Mo7 53.6(7) . . . . ?
O18 Mo5 O14 Mo7 21.7(3) . . . . ?
O20 Mo5 O14 Mo7 97.9(4) 3_575 . . . ?
O17 Mo5 O14 Mo6 62.9(4) . . . 3_575 ?
O15 Mo5 O14 Mo6 169.5(4) . . . 3_575 ?
O16 Mo5 O14 Mo6 -66.5(6) . . . 3_575 ?
O18 Mo5 O14 Mo6 -98.5(3) . . . 3_575 ?
O20 Mo5 O14 Mo6 -22.3(2) 3_575 . . 3_575 ?
Mo7 Mo5 O14 Mo6 -120.2(5) . . . 3_575 ?
O17 Mo5 O16 Mo8 177.3(5) . . . 3_575 ?
O15 Mo5 O16 Mo8 70.5(5) . . . 3_575 ?
O14 Mo5 O16 Mo8 -52.7(8) . . . 3_575 ?
O18 Mo5 O16 Mo8 -21.5(4) . . . 3_575 ?
O20 Mo5 O16 Mo8 -94.4(4) 3_575 . . 3_575 ?
Mo7 Mo5 O16 Mo8 -21.0(5) . . . 3_575 ?
O23 Mo7 O18 Mo5 -81.9(3) . . . . ?
O24 Mo7 O18 Mo5 101.1(8) . . . . ?
O14 Mo7 O18 Mo5 18.4(3) . . . . ?
O20 Mo7 O18 Mo5 178.0(3) . . . . ?
O18 Mo7 O18 Mo5 98.2(3) 3_575 . . . ?
O23 Mo7 O18 Mo6 82.5(3) . . . . ?
O24 Mo7 O18 Mo6 -94.6(8) . . . . ?
O14 Mo7 O18 Mo6 -177.3(3) . . . . ?
O20 Mo7 O18 Mo6 -17.6(3) . . . . ?
O18 Mo7 O18 Mo6 -97.4(3) 3_575 . . . ?
Mo5 Mo7 O18 Mo6 164.3(3) . . . . ?
O23 Mo7 O18 Mo7 179.9(3) . . . 3_575 ?
O24 Mo7 O18 Mo7 2.9(9) . . . 3_575 ?
O14 Mo7 O18 Mo7 -79.8(3) . . . 3_575 ?
O20 Mo7 O18 Mo7 79.8(3) . . . 3_575 ?
O18 Mo7 O18 Mo7 0.0 3_575 . . 3_575 ?
Mo5 Mo7 O18 Mo7 -98.2(3) . . . 3_575 ?
O23 Mo7 O18 Mo8 -2.6(13) . . . 3_575 ?
O24 Mo7 O18 Mo8 -179.6(10) . . . 3_575 ?
O14 Mo7 O18 Mo8 97.7(13) . . . 3_575 ?
O20 Mo7 O18 Mo8 -102.7(13) . . . 3_575 ?
O18 Mo7 O18 Mo8 177.5(15) 3_575 . . 3_575 ?
Mo5 Mo7 O18 Mo8 79.3(12) . . . 3_575 ?
O17 Mo5 O18 Mo7 -95.9(11) . . . . ?
O15 Mo5 O18 Mo7 78.9(3) . . . . ?
O16 Mo5 O18 Mo7 179.4(3) . . . . ?
O14 Mo5 O18 Mo7 -18.2(3) . . . . ?
O20 Mo5 O18 Mo7 -93.6(3) 3_575 . . . ?
O17 Mo5 O18 Mo6 160.8(12) . . . . ?
O15 Mo5 O18 Mo6 -24.4(13) . . . . ?
O16 Mo5 O18 Mo6 76.1(12) . . . . ?
O14 Mo5 O18 Mo6 -121.4(13) . . . . ?
O20 Mo5 O18 Mo6 163.1(13) 3_575 . . . ?
Mo7 Mo5 O18 Mo6 -103.3(13) . . . . ?
O17 Mo5 O18 Mo7 7.7(12) . . . 3_575 ?
O15 Mo5 O18 Mo7 -177.5(3) . . . 3_575 ?
O16 Mo5 O18 Mo7 -77.0(3) . . . 3_575 ?
O14 Mo5 O18 Mo7 85.4(3) . . . 3_575 ?
O20 Mo5 O18 Mo7 10.0(2) 3_575 . . 3_575 ?
Mo7 Mo5 O18 Mo7 103.6(3) . . . 3_575 ?
O17 Mo5 O18 Mo8 99.7(11) . . . 3_575 ?
O15 Mo5 O18 Mo8 -85.5(3) . . . 3_575 ?
O16 Mo5 O18 Mo8 15.0(3) . . . 3_575 ?
O14 Mo5 O18 Mo8 177.4(3) . . . 3_575 ?
O20 Mo5 O18 Mo8 102.0(2) 3_575 . . 3_575 ?
Mo7 Mo5 O18 Mo8 -164.4(3) . . . 3_575 ?
O22 Mo6 O18 Mo7 95.9(9) . . . . ?
O21 Mo6 O18 Mo7 -78.1(3) . . . . ?
O19 Mo6 O18 Mo7 -178.6(3) . . . . ?
O20 Mo6 O18 Mo7 17.7(3) . . . . ?
O14 Mo6 O18 Mo7 93.1(3) 3_575 . . . ?
O22 Mo6 O18 Mo5 -161.1(11) . . . . ?
O21 Mo6 O18 Mo5 25.0(13) . . . . ?
O19 Mo6 O18 Mo5 -75.5(12) . . . . ?
O20 Mo6 O18 Mo5 120.8(13) . . . . ?
O14 Mo6 O18 Mo5 -163.8(13) 3_575 . . . ?
O22 Mo6 O18 Mo7 -7.9(10) . . . 3_575 ?
O21 Mo6 O18 Mo7 178.2(3) . . . 3_575 ?
O19 Mo6 O18 Mo7 77.7(3) . . . 3_575 ?
O20 Mo6 O18 Mo7 -86.0(3) . . . 3_575 ?
O14 Mo6 O18 Mo7 -10.6(2) 3_575 . . 3_575 ?
O22 Mo6 O18 Mo8 -100.0(9) . . . 3_575 ?
O21 Mo6 O18 Mo8 86.1(3) . . . 3_575 ?
O19 Mo6 O18 Mo8 -14.4(3) . . . 3_575 ?
O20 Mo6 O18 Mo8 -178.1(3) . . . 3_575 ?
O14 Mo6 O18 Mo8 -102.7(3) 3_575 . . 3_575 ?
O22 Mo6 O19 Mo8 178.4(5) . . . 3_575 ?
O21 Mo6 O19 Mo8 -71.0(5) . . . 3_575 ?
O20 Mo6 O19 Mo8 49.5(7) . . . 3_575 ?
O14 Mo6 O19 Mo8 93.4(4) 3_575 . . 3_575 ?
O18 Mo6 O19 Mo8 21.7(4) . . . 3_575 ?
O23 Mo7 O20 Mo6 -76.1(4) . . . . ?
O24 Mo7 O20 Mo6 179.3(3) . . . . ?
O14 Mo7 O20 Mo6 65.4(7) . . . . ?
O18 Mo7 O20 Mo6 22.0(3) . . . . ?
O18 Mo7 O20 Mo6 100.6(3) 3_575 . . . ?
Mo5 Mo7 O20 Mo6 23.8(4) . . . . ?
O23 Mo7 O20 Mo5 171.1(3) . . . 3_575 ?
O24 Mo7 O20 Mo5 66.5(3) . . . 3_575 ?
O14 Mo7 O20 Mo5 -47.4(7) . . . 3_575 ?
O18 Mo7 O20 Mo5 -90.8(3) . . . 3_575 ?
O18 Mo7 O20 Mo5 -12.2(3) 3_575 . . 3_575 ?
Mo5 Mo7 O20 Mo5 -89.0(3) . . . 3_575 ?
O22 Mo6 O20 Mo7 -177.5(4) . . . . ?
O21 Mo6 O20 Mo7 73.1(4) . . . . ?
O19 Mo6 O20 Mo7 -48.6(7) . . . . ?
O14 Mo6 O20 Mo7 -95.4(3) 3_575 . . . ?
O18 Mo6 O20 Mo7 -20.4(3) . . . . ?
O22 Mo6 O20 Mo5 -60.2(4) . . . 3_575 ?
O21 Mo6 O20 Mo5 -169.6(4) . . . 3_575 ?
O19 Mo6 O20 Mo5 68.7(6) . . . 3_575 ?
O14 Mo6 O20 Mo5 21.9(2) 3_575 . . 3_575 ?
O18 Mo6 O20 Mo5 96.9(3) . . . 3_575 ?
O23 Mo7 O24 Mo8 179.6(4) . . . . ?
O14 Mo7 O24 Mo8 75.6(4) . . . . ?
O20 Mo7 O24 Mo8 -77.1(4) . . . . ?
O18 Mo7 O24 Mo8 -3.4(11) . . . . ?
O18 Mo7 O24 Mo8 -0.6(4) 3_575 . . . ?
Mo5 Mo7 O24 Mo8 75.5(5) . . . . ?
O25 Mo8 O24 Mo7 -180.0(5) . . . . ?
O26 Mo8 O24 Mo7 0.7(19) . . . . ?
O19 Mo8 O24 Mo7 -75.2(4) 3_575 . . . ?
O16 Mo8 O24 Mo7 77.5(4) 3_575 . . . ?
O18 Mo8 O24 Mo7 0.6(4) 3_575 . . . ?
C5 N1 C1 C2 -7(2) . . . . ?
C6 N1 C1 C2 178.2(14) . . . . ?
N1 C1 C2 C3 4(2) . . . . ?
C1 C2 C3 C4 0(2) . . . . ?
C2 C3 C4 C5 -1.4(19) . . . . ?
C1 N1 C5 C4 6.0(17) . . . . ?
C6 N1 C5 C4 -179.2(11) . . . . ?
C3 C4 C5 N1 -1.8(18) . . . . ?
C1 N1 C6 C7 -139.1(14) . . . . ?
C5 N1 C6 C7 46.1(17) . . . . ?
N1 C6 C7 C8 172.9(12) . . . . ?
C6 C7 C8 C9 170.2(14) . . . . ?
C7 C8 C9 C10 -177.2(14) . . . . ?
C8 C9 C10 C11 -68.2(19) . . . . ?
C9 C10 C11 C12 166.7(13) . . . . ?
C10 C11 C12 C13 -178.7(15) . . . . ?
C11 C12 C13 C14 -173.4(13) . . . . ?
C12 C13 C14 N2 -72.7(17) . . . . ?
C19 N2 C14 C13 -91.6(17) . . . . ?
C15 N2 C14 C13 90.4(16) . . . . ?
C19 N2 C15 C16 1(2) . . . . ?
C14 N2 C15 C16 178.8(13) . . . . ?
N2 C15 C16 C17 1(2) . . . . ?
C15 C16 C17 C18 -4(3) . . . . ?
C16 C17 C18 C19 5(3) . . . . ?
C15 N2 C19 C18 0(3) . . . . ?
C14 N2 C19 C18 -178.0(18) . . . . ?
C17 C18 C19 N2 -3(3) . . . . ?
C24 N3 C20 C21 0.4(18) . . . . ?
C25 N3 C20 C21 -177.1(11) . . . . ?
N3 C20 C21 C22 -1.2(19) . . . . ?
C20 C21 C22 C23 1.7(19) . . . . ?
C21 C22 C23 C24 -1(2) . . . . ?
C20 N3 C24 C23 -0.2(19) . . . . ?
C25 N3 C24 C23 177.4(12) . . . . ?
C22 C23 C24 N3 1(2) . . . . ?
C24 N3 C25 C26 -101.2(15) . . . . ?
C20 N3 C25 C26 76.3(15) . . . . ?
N3 C25 C26 C27 176.3(13) . . . . ?
C25 C26 C27 C28 -178.4(15) . . . . ?
C26 C27 C28 C29 172.7(17) . . . . ?
C27 C28 C29 C30 -176.9(16) . . . . ?
C28 C29 C30 C31 61(3) . . . . ?
C29 C30 C31 C32 171.2(19) . . . . ?
C30 C31 C32 C33 151(2) . . . . ?
C31 C32 C33 N4 170.4(18) . . . . ?
C34 N4 C33 C32 -113.6(17) . . . . ?
C38 N4 C33 C32 66(2) . . . . ?
C38 N4 C34 C35 -0.6(19) . . . . ?
C33 N4 C34 C35 178.7(11) . . . . ?
N4 C34 C35 C36 -1.0(19) . . . . ?
C34 C35 C36 C37 2(2) . . . . ?
C35 C36 C37 C38 -2(2) . . . . ?
C34 N4 C38 C37 0.8(18) . . . . ?
C33 N4 C38 C37 -178.5(12) . . . . ?
C36 C37 C38 N4 1(2) . . . . ?
